data_7112147
loop_
_publ_author_name
'Chao Xu'
'Niklas Hedin'
'Hua-Tian Shi'
'Qian-Feng Zhang'

_publ_section_title
;
 A semiconducting microporous framework of Cd6Ag4(SPh)16 clusters
 interlinked using rigid and conjugated bipyridines
;
_journal_name_full Chem.Commun.
_journal_page_first 3710
_journal_paper_doi 10.1039/c3cc49660k
_journal_volume 50
_journal_year 2014
_chemical_formula_sum 'C65.63 H63.13 Ag2 Cd3 N3.88 O1.88 S8'
_chemical_formula_weight 1745.49
_chemical_name_systematic
; 
 ? 
;
_space_group_IT_number 88
_symmetry_cell_setting tetragonal
_symmetry_space_group_name_Hall '-I 4ad'
_symmetry_space_group_name_H-M 'I 41/a :2'
_atom_sites_solution_hydrogens geom
_atom_sites_solution_primary direct
_atom_sites_solution_secondary difmap
_audit_creation_method SHELXL-97
_cell_angle_alpha 90.00
_cell_angle_beta 90.00
_cell_angle_gamma 90.00
_cell_formula_units_Z 8
_cell_length_a 18.3203(2)
_cell_length_b 18.3203(2)
_cell_length_c 45.4431(11)
_cell_measurement_reflns_used 7157
_cell_measurement_temperature 296(2)
_cell_measurement_theta_max 21.47
_cell_measurement_theta_min 2.22
_cell_volume 15252.2(4)
_computing_cell_refinement 'APEX2 (Bruker, 2005)'
_computing_data_collection 'APEX2 (Bruker, 2005)'
_computing_data_reduction 'SAINT (Bruker, 2005)'
_computing_molecular_graphics 'SHELXTL (Bruker, 1997)'
_computing_publication_material 'SHELXTL (Bruker, 1997)'
_computing_structure_refinement 'SHELXL-97 (Sheldrick, 2008)'
_computing_structure_solution 'SHELXS-97 (Sheldrick, 2008)'
_diffrn_ambient_temperature 296(2)
_diffrn_measured_fraction_theta_full 0.972
_diffrn_measured_fraction_theta_max 0.972
_diffrn_measurement_device_type 'Smart APEX II CCD area detector'
_diffrn_measurement_method 'phi and omega scans'
_diffrn_radiation_monochromator graphite
_diffrn_radiation_source 'fine-focus sealed tube'
_diffrn_radiation_type MoK\a
_diffrn_radiation_wavelength 0.71073
_diffrn_reflns_av_R_equivalents 0.0769
_diffrn_reflns_av_sigmaI/netI 0.0845
_diffrn_reflns_limit_h_max 19
_diffrn_reflns_limit_h_min -20
_diffrn_reflns_limit_k_max 21
_diffrn_reflns_limit_k_min -20
_diffrn_reflns_limit_l_max 53
_diffrn_reflns_limit_l_min -53
_diffrn_reflns_number 44353
_diffrn_reflns_theta_full 25.00
_diffrn_reflns_theta_max 25.00
_diffrn_reflns_theta_min 1.74
_exptl_absorpt_coefficient_mu 1.586
_exptl_absorpt_correction_T_max 0.7317
_exptl_absorpt_correction_T_min 0.6145
_exptl_absorpt_correction_type multi-scan
_exptl_absorpt_process_details sadabs
_exptl_crystal_colour yellow
_exptl_crystal_density_diffrn 1.520
_exptl_crystal_density_method 'not measured'
_exptl_crystal_description block
_exptl_crystal_F_000 6920
_exptl_crystal_size_max 0.34
_exptl_crystal_size_mid 0.30
_exptl_crystal_size_min 0.21
_platon_squeeze_details
;
The unit cell includes disordered solvent
DMF molecules which could not be modeled 
as discrete atomic sites. We employed PLATON/SQUEEZE 
to calculate the diffraction contribution of  
DMF molecules and, thereby, to produce a set of 
solvent-free diraction intensities. The SQUEEZE 
calculations showed the residual electron density amounted 
to 604 e per unit cell, corresponding to nearly 15 molecules 
of DMF.The disordered DMF molecules removed by SQUEEZE
were considered for final calculation of overall 
formula, formula weight, density, F(000), etc.
;
_refine_diff_density_max 0.754
_refine_diff_density_min -0.457
_refine_diff_density_rms 0.105
_refine_ls_extinction_method none
_refine_ls_goodness_of_fit_ref 1.045
_refine_ls_hydrogen_treatment constr
_refine_ls_matrix_type full
_refine_ls_number_parameters 327
_refine_ls_number_reflns 6539
_refine_ls_number_restraints 286
_refine_ls_restrained_S_all 1.045
_refine_ls_R_factor_all 0.1149
_refine_ls_R_factor_gt 0.0551
_refine_ls_shift/su_max 0.001
_refine_ls_shift/su_mean 0.000
_refine_ls_structure_factor_coef Fsqd
_refine_ls_weighting_details 'calc w=1/[\s^2^(Fo^2^)+(0.0700P)^2^+0.3248P] where P=(Fo^2^+2Fc^2^)/3'
_refine_ls_weighting_scheme calc
_refine_ls_wR_factor_gt 0.1421
_refine_ls_wR_factor_ref 0.1570
_reflns_number_gt 2891
_reflns_number_total 6539
_reflns_threshold_expression >2sigma(I)
_cod_data_source_file c3cc49660k2.cif
_cod_data_source_block i41a
_cod_original_sg_symbol_H-M I4(1)/a
_cod_database_code 7112147

loop_
_symmetry_equiv_pos_as_xyz
'x, y, z'
'-x+1/2, -y, z+1/2'
'-y+3/4, x+1/4, z+1/4'
'y+3/4, -x+3/4, z+3/4'
'x+1/2, y+1/2, z+1/2'
'-x+1, -y+1/2, z+1'
'-y+5/4, x+3/4, z+3/4'
'y+5/4, -x+5/4, z+5/4'
'-x, -y, -z'
'x-1/2, y, -z-1/2'
'y-3/4, -x-1/4, -z-1/4'
'-y-3/4, x-3/4, -z-3/4'
'-x+1/2, -y+1/2, -z+1/2'
'x, y+1/2, -z'
'y-1/4, -x+1/4, -z+1/4'
'-y-1/4, x-1/4, -z-1/4'

loop_
_atom_site_label
_atom_site_type_symbol
_atom_site_fract_x
_atom_site_fract_y
_atom_site_fract_z
_atom_site_U_iso_or_equiv
_atom_site_adp_type
_atom_site_occupancy
_atom_site_symmetry_multiplicity
_atom_site_calc_flag
_atom_site_refinement_flags
Cd1 Cd 0.32475(4) 0.63473(4) 0.061814(13) 0.0705(3) Uani 1 1 d U
Cd2 Cd 0.5000 0.7500 0.05230(2) 0.0776(3) Uani 1 2 d SU
Ag1 Ag 0.65568(4) 0.71946(4) 0.126050(13) 0.0691(3) Uani 1 1 d U
S1 S 0.41022(13) 0.67301(14) 0.02229(5) 0.0731(7) Uani 1 1 d U
S2 S 0.55976(11) 0.66142(11) 0.09115(4) 0.0535(5) Uani 1 1 d U
S3 S 0.74775(14) 0.76741(13) 0.08776(5) 0.0737(7) Uani 1 1 d U
S4 S 0.71316(13) 0.60841(13) 0.15254(5) 0.0707(7) Uani 1 1 d U
N1 N 0.2234(3) 0.5823(4) 0.03782(13) 0.081(2) Uani 1 1 d GU
C1 C 0.1868(4) 0.6140(3) 0.01426(13) 0.105(3) Uani 1 1 d GU
H1 H 0.2064 0.6547 0.0049 0.126 Uiso 1 1 calc R
C2 C 0.1210(4) 0.5847(4) 0.00465(14) 0.132(4) Uani 1 1 d GDU
H2 H 0.0965 0.6058 -0.0111 0.158 Uiso 1 1 calc R
C3 C 0.0918(3) 0.5238(5) 0.01860(18) 0.130(4) Uani 1 1 d GDU
C4 C 0.1284(4) 0.4922(4) 0.04216(18) 0.151(5) Uani 1 1 d GU
H4 H 0.1089 0.4515 0.0515 0.181 Uiso 1 1 calc R
C5 C 0.1942(4) 0.5215(4) 0.05178(14) 0.133(4) Uani 1 1 d GU
H5 H 0.2187 0.5003 0.0675 0.159 Uiso 1 1 calc R
C6 C 0.0257(5) 0.4963(7) 0.0108(2) 0.167(6) Uani 1 1 d DU
H6 H 0.0107 0.4614 0.0244 0.200 Uiso 1 1 calc R
C11 C 0.3497(5) 0.7270(5) 0.00073(17) 0.073(2) Uani 1 1 d U
C12 C 0.3122(6) 0.7860(5) 0.01192(18) 0.086(3) Uani 1 1 d U
H12 H 0.3205 0.7995 0.0314 0.103 Uiso 1 1 calc R
C13 C 0.2638(7) 0.8252(6) -0.0041(2) 0.116(4) Uani 1 1 d U
H13 H 0.2410 0.8661 0.0038 0.139 Uiso 1 1 calc R
C14 C 0.2494(8) 0.8031(8) -0.0322(3) 0.148(5) Uani 1 1 d U
H14 H 0.2128 0.8264 -0.0428 0.177 Uiso 1 1 calc R
C15 C 0.2871(8) 0.7483(8) -0.0449(2) 0.132(5) Uani 1 1 d U
H15 H 0.2803 0.7372 -0.0647 0.159 Uiso 1 1 calc R
C16 C 0.3363(6) 0.7085(6) -0.02797(19) 0.101(3) Uani 1 1 d U
H16 H 0.3605 0.6689 -0.0363 0.121 Uiso 1 1 calc R
C21 C 0.6032(5) 0.5910(4) 0.06919(16) 0.062(2) Uani 1 1 d U
C22 C 0.6787(5) 0.5824(5) 0.07095(19) 0.079(2) Uani 1 1 d U
H22 H 0.7059 0.6099 0.0842 0.094 Uiso 1 1 calc R
C23 C 0.7130(6) 0.5316(5) 0.0525(2) 0.095(3) Uani 1 1 d U
H23 H 0.7635 0.5265 0.0522 0.114 Uiso 1 1 calc R
C24 C 0.6686(7) 0.4897(6) 0.0347(2) 0.100(3) Uani 1 1 d U
H24 H 0.6904 0.4545 0.0229 0.120 Uiso 1 1 calc R
C25 C 0.5945(7) 0.4970(6) 0.0336(2) 0.107(4) Uani 1 1 d U
H25 H 0.5669 0.4677 0.0211 0.129 Uiso 1 1 calc R
C26 C 0.5609(6) 0.5487(5) 0.05129(19) 0.081(3) Uani 1 1 d U
H26 H 0.5105 0.5545 0.0510 0.097 Uiso 1 1 calc R
C31 C 0.8204(5) 0.8203(6) 0.10354(18) 0.081(3) Uani 1 1 d U
C32 C 0.8891(6) 0.8127(7) 0.0906(2) 0.126(4) Uani 1 1 d U
H32 H 0.8966 0.7814 0.0747 0.151 Uiso 1 1 calc R
C33 C 0.9459(7) 0.8537(10) 0.1024(4) 0.168(6) Uani 1 1 d U
H33 H 0.9918 0.8498 0.0938 0.201 Uiso 1 1 calc R
C34 C 0.9375(8) 0.8997(10) 0.1260(3) 0.162(6) Uani 1 1 d U
H34 H 0.9761 0.9272 0.1334 0.195 Uiso 1 1 calc R
C35 C 0.8680(7) 0.9028(8) 0.1382(2) 0.127(4) Uani 1 1 d U
H35 H 0.8597 0.9338 0.1540 0.152 Uiso 1 1 calc R
C36 C 0.8127(6) 0.8626(6) 0.12782(18) 0.092(3) Uani 1 1 d U
H36 H 0.7679 0.8636 0.1375 0.111 Uiso 1 1 calc R
C41 C 0.7864(5) 0.6465(5) 0.1730(2) 0.076(2) Uani 1 1 d U
C42 C 0.8418(6) 0.6826(6) 0.1565(2) 0.105(3) Uani 1 1 d U
H42 H 0.8400 0.6851 0.1361 0.126 Uiso 1 1 calc R
C43 C 0.9004(6) 0.7145(7) 0.1727(3) 0.123(4) Uani 1 1 d U
H43 H 0.9367 0.7400 0.1628 0.147 Uiso 1 1 calc R
C44 C 0.9039(7) 0.7081(7) 0.2036(3) 0.124(4) Uani 1 1 d U
H44 H 0.9431 0.7280 0.2139 0.149 Uiso 1 1 calc R
C45 C 0.8520(6) 0.6741(6) 0.2179(2) 0.107(4) Uani 1 1 d U
H45 H 0.8544 0.6725 0.2383 0.129 Uiso 1 1 calc R
C46 C 0.7928(6) 0.6400(5) 0.2038(2) 0.091(3) Uani 1 1 d U
H46 H 0.7586 0.6137 0.2146 0.109 Uiso 1 1 calc R

loop_
_atom_site_aniso_label
_atom_site_aniso_U_11
_atom_site_aniso_U_22
_atom_site_aniso_U_33
_atom_site_aniso_U_23
_atom_site_aniso_U_13
_atom_site_aniso_U_12
Cd1 0.0646(5) 0.0776(5) 0.0695(4) -0.0043(3) -0.0068(3) -0.0076(4)
Cd2 0.0713(7) 0.0749(8) 0.0866(6) 0.000 0.000 0.0017(6)
Ag1 0.0706(5) 0.0686(5) 0.0681(4) -0.0056(3) -0.0080(3) 0.0004(4)
S1 0.0709(17) 0.0819(18) 0.0665(13) -0.0069(12) 0.0022(11) -0.0055(15)
S2 0.0512(13) 0.0610(15) 0.0483(10) -0.0016(9) -0.0041(9) 0.0021(12)
S3 0.0724(17) 0.0779(18) 0.0707(13) 0.0080(12) -0.0019(12) -0.0078(14)
S4 0.0727(17) 0.0694(17) 0.0701(13) 0.0109(11) -0.0011(11) 0.0025(14)
N1 0.054(5) 0.094(6) 0.095(5) -0.016(4) -0.003(4) -0.001(4)
C1 0.090(8) 0.117(9) 0.107(7) -0.009(6) -0.019(5) -0.015(7)
C2 0.094(8) 0.185(12) 0.116(8) -0.042(7) -0.050(7) -0.021(7)
C3 0.071(8) 0.151(11) 0.168(11) -0.062(7) -0.026(7) -0.036(7)
C4 0.100(9) 0.162(12) 0.190(12) -0.019(8) -0.038(8) -0.047(8)
C5 0.093(9) 0.122(10) 0.183(11) 0.018(7) -0.051(7) -0.045(7)
C6 0.093(10) 0.178(12) 0.229(16) -0.088(12) -0.027(8) 0.001(9)
C11 0.088(7) 0.078(6) 0.054(4) -0.011(4) -0.006(4) 0.004(5)
C12 0.112(8) 0.087(7) 0.058(5) -0.015(4) -0.003(5) 0.011(5)
C13 0.141(10) 0.105(9) 0.102(7) -0.007(6) -0.032(7) 0.042(7)
C14 0.174(13) 0.158(13) 0.112(8) 0.009(8) -0.033(8) 0.047(9)
C15 0.156(12) 0.165(13) 0.075(7) -0.013(6) -0.038(7) 0.015(9)
C16 0.110(9) 0.123(9) 0.069(5) -0.025(5) -0.009(5) 0.009(7)
C21 0.070(5) 0.051(5) 0.064(5) 0.022(3) -0.009(4) -0.002(4)
C22 0.078(6) 0.071(7) 0.087(6) -0.007(4) 0.012(5) 0.003(5)
C23 0.095(7) 0.069(7) 0.120(8) -0.006(5) 0.028(6) 0.021(6)
C24 0.133(9) 0.080(8) 0.089(7) -0.028(5) 0.038(7) 0.010(8)
C25 0.130(8) 0.099(9) 0.093(7) -0.031(6) 0.015(7) -0.006(8)
C26 0.080(6) 0.065(7) 0.097(7) -0.019(5) 0.003(5) -0.012(5)
C31 0.060(5) 0.119(8) 0.065(5) 0.008(5) -0.012(4) -0.002(5)
C32 0.075(7) 0.177(12) 0.126(9) -0.032(7) 0.022(6) -0.015(8)
C33 0.071(8) 0.236(17) 0.196(13) -0.047(10) 0.009(9) -0.027(9)
C34 0.101(8) 0.256(16) 0.131(10) -0.035(9) -0.023(7) -0.063(11)
C35 0.104(9) 0.171(12) 0.105(8) -0.022(7) -0.012(7) -0.043(9)
C36 0.075(6) 0.145(10) 0.057(5) -0.009(5) 0.014(4) -0.035(6)
C41 0.058(6) 0.077(7) 0.092(5) 0.014(5) -0.016(4) 0.008(5)
C42 0.075(7) 0.123(9) 0.116(7) 0.044(6) -0.013(5) -0.014(6)
C43 0.069(8) 0.138(10) 0.161(8) 0.042(8) -0.017(7) -0.026(7)
C44 0.094(9) 0.129(11) 0.148(8) 0.030(8) -0.036(7) -0.014(7)
C45 0.104(9) 0.114(10) 0.104(7) 0.000(6) -0.039(6) -0.022(7)
C46 0.087(7) 0.092(8) 0.092(5) 0.006(6) -0.014(5) -0.005(6)

loop_
_atom_type_symbol
_atom_type_description
_atom_type_scat_dispersion_real
_atom_type_scat_dispersion_imag
_atom_type_scat_source
C C 0.0033 0.0016 'International Tables Vol C Tables 4.2.6.8 and 6.1.1.4'
H H 0.0000 0.0000 'International Tables Vol C Tables 4.2.6.8 and 6.1.1.4'
O O 0.0106 0.0060 'International Tables Vol C Tables 4.2.6.8 and 6.1.1.4'
N N 0.0061 0.0033 'International Tables Vol C Tables 4.2.6.8 and 6.1.1.4'
S S 0.1246 0.1234 'International Tables Vol C Tables 4.2.6.8 and 6.1.1.4'
Ag Ag -0.8971 1.1015 'International Tables Vol C Tables 4.2.6.8 and 6.1.1.4'
Cd Cd -0.8075 1.2024 'International Tables Vol C Tables 4.2.6.8 and 6.1.1.4'

loop_
_geom_angle_atom_site_label_1
_geom_angle_atom_site_label_2
_geom_angle_atom_site_label_3
_geom_angle
_geom_angle_site_symmetry_1
_geom_angle_site_symmetry_3
N1 Cd1 S1 106.08(16) . .
N1 Cd1 S4 101.68(18) . 15_565
S1 Cd1 S4 121.11(8) . 15_565
N1 Cd1 S3 95.22(16) . 6_564
S1 Cd1 S3 117.98(8) . 6_564
S4 Cd1 S3 109.73(7) 15_565 6_564
S1 Cd2 S1 115.62(10) . 6_564
S1 Cd2 S2 115.41(7) . 6_564
S1 Cd2 S2 106.52(7) 6_564 6_564
S1 Cd2 S2 106.52(7) . .
S1 Cd2 S2 115.41(7) 6_564 .
S2 Cd2 S2 95.91(9) 6_564 .
S2 Ag1 S3 119.35(8) 12_766 .
S2 Ag1 S4 115.81(7) 12_766 .
S3 Ag1 S4 108.40(8) . .
S2 Ag1 S2 107.30(9) 12_766 .
S3 Ag1 S2 99.80(7) . .
S4 Ag1 S2 103.75(7) . .
C11 S1 Cd1 99.4(3) . .
C11 S1 Cd2 112.8(3) . .
Cd1 S1 Cd2 100.10(7) . .
C21 S2 Ag1 105.3(3) . 15_565
C21 S2 Ag1 109.3(3) . .
Ag1 S2 Ag1 106.29(6) 15_565 .
C21 S2 Cd2 104.6(2) . .
Ag1 S2 Cd2 114.82(8) 15_565 .
Ag1 S2 Cd2 115.99(8) . .
C31 S3 Cd1 101.2(3) . 6_564
C31 S3 Ag1 113.6(3) . .
Cd1 S3 Ag1 102.30(9) 6_564 .
C41 S4 Cd1 107.5(3) . 12_766
C41 S4 Ag1 104.0(3) . .
Cd1 S4 Ag1 101.77(9) 12_766 .
C1 N1 C5 120.0 . .
C1 N1 Cd1 124.5(4) . .
C5 N1 Cd1 114.8(4) . .
C2 C1 N1 120.0 . .
C2 C1 H1 120.0 . .
N1 C1 H1 120.0 . .
C3 C2 C1 120.0 . .
C3 C2 H2 120.0 . .
C1 C2 H2 120.0 . .
C6 C3 C2 121.4(6) . .
C6 C3 C4 118.5(6) . .
C2 C3 C4 120.0 . .
C5 C4 C3 120.0 . .
C5 C4 H4 120.0 . .
C3 C4 H4 120.0 . .
C4 C5 N1 120.0 . .
C4 C5 H5 120.0 . .
N1 C5 H5 120.0 . .
C3 C6 C6 139.9(12) . 9_565
C3 C6 H6 110.0 . .
C6 C6 H6 110.0 9_565 .
C16 C11 C12 117.1(9) . .
C16 C11 S1 119.9(8) . .
C12 C11 S1 122.9(6) . .
C13 C12 C11 123.0(9) . .
C13 C12 H12 118.5 . .
C11 C12 H12 118.5 . .
C12 C13 C14 118.1(11) . .
C12 C13 H13 120.9 . .
C14 C13 H13 120.9 . .
C15 C14 C13 121.5(13) . .
C15 C14 H14 119.3 . .
C13 C14 H14 119.3 . .
C14 C15 C16 119.1(11) . .
C14 C15 H15 120.5 . .
C16 C15 H15 120.5 . .
C11 C16 C15 120.8(10) . .
C11 C16 H16 119.6 . .
C15 C16 H16 119.6 . .
C26 C21 C22 122.2(9) . .
C26 C21 S2 118.8(7) . .
C22 C21 S2 119.0(7) . .
C21 C22 C23 119.1(9) . .
C21 C22 H22 120.5 . .
C23 C22 H22 120.5 . .
C24 C23 C22 117.1(10) . .
C24 C23 H23 121.4 . .
C22 C23 H23 121.4 . .
C25 C24 C23 123.6(10) . .
C25 C24 H24 118.2 . .
C23 C24 H24 118.2 . .
C24 C25 C26 119.1(11) . .
C24 C25 H25 120.5 . .
C26 C25 H25 120.5 . .
C21 C26 C25 118.8(10) . .
C21 C26 H26 120.6 . .
C25 C26 H26 120.6 . .
C36 C31 C32 119.7(9) . .
C36 C31 S3 123.7(8) . .
C32 C31 S3 116.5(8) . .
C33 C32 C31 117.2(12) . .
C33 C32 H32 121.4 . .
C31 C32 H32 121.4 . .
C34 C33 C32 123.3(13) . .
C34 C33 H33 118.3 . .
C32 C33 H33 118.3 . .
C33 C34 C35 116.0(13) . .
C33 C34 H34 122.0 . .
C35 C34 H34 122.0 . .
C36 C35 C34 122.1(12) . .
C36 C35 H35 119.0 . .
C34 C35 H35 119.0 . .
C35 C36 C31 121.4(10) . .
C35 C36 H36 119.3 . .
C31 C36 H36 119.3 . .
C46 C41 C42 120.1(9) . .
C46 C41 S4 123.3(8) . .
C42 C41 S4 116.6(7) . .
C41 C42 C43 117.2(10) . .
C41 C42 H42 121.4 . .
C43 C42 H42 121.4 . .
C44 C43 C42 120.9(11) . .
C44 C43 H43 119.6 . .
C42 C43 H43 119.6 . .
C45 C44 C43 119.9(12) . .
C45 C44 H44 120.0 . .
C43 C44 H44 120.0 . .
C44 C45 C46 123.3(12) . .
C44 C45 H45 118.3 . .
C46 C45 H45 118.3 . .
C45 C46 C41 118.4(10) . .
C45 C46 H46 120.8 . .
C41 C46 H46 120.8 . .

loop_
_geom_bond_atom_site_label_1
_geom_bond_atom_site_label_2
_geom_bond_distance
_geom_bond_site_symmetry_2
Cd1 N1 2.357(4) .
Cd1 S1 2.484(2) .
Cd1 S4 2.494(2) 15_565
Cd1 S3 2.524(2) 6_564
Cd2 S1 2.560(2) .
Cd2 S1 2.560(2) 6_564
Cd2 S2 2.636(2) 6_564
Cd2 S2 2.636(2) .
Ag1 S2 2.543(2) 12_766
Ag1 S3 2.578(2) .
Ag1 S4 2.588(2) .
Ag1 S2 2.595(2) .
S1 C11 1.780(9) .
S2 C21 1.814(9) .
S2 Ag1 2.543(2) 15_565
S3 C31 1.796(10) .
S3 Cd1 2.524(2) 6_564
S4 C41 1.774(9) .
S4 Cd1 2.494(2) 12_766
N1 C1 1.3900 .
N1 C5 1.3900 .
C1 C2 1.3900 .
C1 H1 0.9300 .
C2 C3 1.3900 .
C2 H2 0.9300 .
C3 C6 1.360(6) .
C3 C4 1.3900 .
C4 C5 1.3900 .
C4 H4 0.9300 .
C5 H5 0.9300 .
C6 C6 1.363(10) 9_565
C6 H6 0.9300 .
C11 C16 1.370(11) .
C11 C12 1.378(11) .
C12 C13 1.354(12) .
C12 H12 0.9300 .
C13 C14 1.365(14) .
C13 H13 0.9300 .
C14 C15 1.349(16) .
C14 H14 0.9300 .
C15 C16 1.391(14) .
C15 H15 0.9300 .
C16 H16 0.9300 .
C21 C26 1.366(11) .
C21 C22 1.394(11) .
C22 C23 1.401(12) .
C22 H22 0.9300 .
C23 C24 1.378(13) .
C23 H23 0.9300 .
C24 C25 1.366(14) .
C24 H24 0.9300 .
C25 C26 1.387(12) .
C25 H25 0.9300 .
C26 H26 0.9300 .
C31 C36 1.356(12) .
C31 C32 1.396(12) .
C32 C33 1.390(16) .
C32 H32 0.9300 .
C33 C34 1.374(17) .
C33 H33 0.9300 .
C34 C35 1.389(16) .
C34 H34 0.9300 .
C35 C36 1.340(13) .
C35 H35 0.9300 .
C36 H36 0.9300 .
C41 C46 1.413(11) .
C41 C42 1.424(12) .
C42 C43 1.427(14) .
C42 H42 0.9300 .
C43 C44 1.411(15) .
C43 H43 0.9300 .
C44 C45 1.308(14) .
C44 H44 0.9300 .
C45 C46 1.405(13) .
C45 H45 0.9300 .
C46 H46 0.9300 .

loop_
_platon_squeeze_void_nr
_platon_squeeze_void_average_x
_platon_squeeze_void_average_y
_platon_squeeze_void_average_z
_platon_squeeze_void_volume
_platon_squeeze_void_count_electrons
_platon_squeeze_void_content
1 -0.026 0.085 0.022 4459 604 ' '
